data_2012349
loop_
_publ_author_name
'Linden, Anthony'
'Lee, C. Kuan'
'Muhammad Sofian, A. S.'

_publ_section_title
;
 Two halodeoxy sucrose analogues
;
_journal_issue 11
_journal_name_full 'Acta Crystallographica Section C'
_journal_page_first 1363
_journal_page_last 1366
_journal_paper_doi 10.1107/S0108270101017644
_journal_volume 57
_journal_year 2001
_chemical_formula_iupac 'C12 H21 Br O10'
_chemical_formula_moiety 'C12 H21 Br O10'
_chemical_formula_sum 'C12 H21 Br O10'
_chemical_formula_weight 405.19
_chemical_melting_point 422
_chemical_name_systematic
;
4-bromo-4-deoxysucrose
;
_space_group_IT_number 19
_symmetry_cell_setting orthorhombic
_symmetry_space_group_name_Hall 'P 2ac 2ab'
_symmetry_space_group_name_H-M 'P 21 21 21'
_cell_angle_alpha 90.00
_cell_angle_beta 90.00
_cell_angle_gamma 90.00
_cell_formula_units_Z 4
_cell_length_a 10.45160(10)
_cell_length_b 11.34660(10)
_cell_length_c 12.55990(10)
_cell_measurement_reflns_used 39393
_cell_measurement_temperature 160.0(10)
_cell_measurement_theta_max 30.0
_cell_measurement_theta_min 1.0
_cell_volume 1489.48(2)
_computing_cell_refinement 'DENZO-SMN (Otwinowski & Minor, 1997)'
_computing_data_collection 'COLLECT (Nonius, 2000)'
_computing_data_reduction 'DENZO-SMN and SCALEPACK (Otwinowski & Minor, 1997)'
_computing_molecular_graphics 'ORTEPII (Johnson, 1976)'
_computing_publication_material 'SHELXL97 and PLATON (Spek, 2001)'
_computing_structure_refinement 'SHELXL97 (Sheldrick, 1997)'
_computing_structure_solution 'SIR92 (Altomare et al., 1994)'
_diffrn_ambient_temperature 160.0(10)
_diffrn_detector_area_resol_mean 9
_diffrn_measured_fraction_theta_full .999
_diffrn_measured_fraction_theta_max .999
_diffrn_measurement_device_type 'Nonius KappaCCD'
_diffrn_measurement_method '\f and \w scans with \k offsets'
_diffrn_radiation_monochromator 'horizontally mounted graphite crystal'
_diffrn_radiation_type MoK\a
_diffrn_radiation_wavelength .71073
_diffrn_reflns_av_R_equivalents .0451
_diffrn_reflns_av_sigmaI/netI .0165
_diffrn_reflns_limit_h_max 14
_diffrn_reflns_limit_h_min -14
_diffrn_reflns_limit_k_max 15
_diffrn_reflns_limit_k_min -15
_diffrn_reflns_limit_l_max 17
_diffrn_reflns_limit_l_min -17
_diffrn_reflns_number 58745
_diffrn_reflns_theta_full 30.03
_diffrn_reflns_theta_max 30.03
_diffrn_reflns_theta_min 3.11
_diffrn_standards_decay_% 0
_diffrn_standards_number 0
_exptl_absorpt_coefficient_mu 2.813
_exptl_absorpt_correction_T_max .693
_exptl_absorpt_correction_T_min .556
_exptl_absorpt_correction_type numerical
_exptl_absorpt_process_details '(Coppens et al., 1965)'
_exptl_crystal_colour colourless
_exptl_crystal_density_diffrn 1.807
_exptl_crystal_density_method 'not measured'
_exptl_crystal_description prism
_exptl_crystal_F_000 832
_exptl_crystal_size_max .20
_exptl_crystal_size_mid .20
_exptl_crystal_size_min .15
_refine_diff_density_max .317
_refine_diff_density_min -.257
_refine_ls_abs_structure_details 'Flack (1983)'
_refine_ls_abs_structure_Flack -.005(4)
_refine_ls_extinction_coef .0045(4)
_refine_ls_extinction_method SHELXL97
_refine_ls_goodness_of_fit_ref 1.052
_refine_ls_hydrogen_treatment constr
_refine_ls_matrix_type full
_refine_ls_number_parameters 216
_refine_ls_number_reflns 4340
_refine_ls_number_restraints 0
_refine_ls_restrained_S_all 1.052
_refine_ls_R_factor_all .0183
_refine_ls_R_factor_gt .0173
_refine_ls_shift/su_max .004
_refine_ls_shift/su_mean .000
_refine_ls_structure_factor_coef Fsqd
_refine_ls_weighting_details 'w = 1/[\s^2^(Fo^2^)+(0.0194P)^2^+0.5248P] where P = (Fo^2^+2Fc^2^)/3'
_refine_ls_weighting_scheme calc
_refine_ls_wR_factor_ref .0424
_reflns_number_gt 4246
_reflns_number_total 4340
_reflns_threshold_expression I>2\s(I)
_cod_data_source_file sk1519.cif
_cod_data_source_block I
_cod_database_code 2012349
_cod_database_fobs_code 2012349

loop_
_symmetry_equiv_pos_as_xyz
'x, y, z'
'-x+1/2, -y, z+1/2'
'x+1/2, -y+1/2, -z'
'-x, y+1/2, -z+1/2'

loop_
_atom_site_label
_atom_site_fract_x
_atom_site_fract_y
_atom_site_fract_z
_atom_site_U_iso_or_equiv
_atom_site_adp_type
_atom_site_calc_flag
_atom_site_refinement_flags
_atom_site_occupancy
_atom_site_disorder_assembly
_atom_site_disorder_group
_atom_site_type_symbol
Br .072504(12) .864227(12) .849389(11) .01717(4) Uani d . 1 . . Br
O1 .41387(8) .64067(8) .65524(7) .01297(16) Uani d . 1 . . O
O2 .19895(10) .56339(9) .55096(8) .01554(19) Uani d . 1 . . O
H2 .2062 .4922 .5337 .023 Uiso calc R 1 . . H
O3 -.00145(9) .68266(9) .66482(8) .0173(2) Uani d . 1 . . O
H3 -.0194 .7375 .6225 .026 Uiso calc R 1 . . H
O5 .33202(9) .59002(8) .82013(7) .01323(18) Uani d . 1 . . O
O6 .25439(10) .66632(9) 1.02554(8) .0177(2) Uani d . 1 . . O
H6 .2674 .6895 1.0881 .027 Uiso calc R 1 . . H
O8 .57067(11) .81137(8) .60071(8) .01896(19) Uani d . 1 . . O
H8 .6110 .8428 .5504 .028 Uiso calc R 1 . . H
O9 .77441(9) .75604(9) .77428(8) .0182(2) Uani d . 1 . . O
H9 .8389 .7261 .7450 .027 Uiso calc R 1 . . H
O10 .58689(9) .50840(8) .68153(7) .01432(18) Uani d . 1 . . O
O11 .67557(10) .40096(9) .89049(9) .0210(2) Uani d . 1 . . O
H11 .6102 .3579 .8900 .032 Uiso calc R 1 . . H
O12 .43574(10) .61435(9) .44053(8) .0202(2) Uani d . 1 . . O
H12 .3605 .6140 .4640 .030 Uiso calc R 1 . . H
C1 .33206(12) .56238(12) .71009(10) .0122(2) Uani d . 1 . . C
H1 .3634 .4798 .7001 .015 Uiso calc R 1 . . H
C2 .19568(12) .57306(11) .66466(10) .0127(2) Uani d . 1 . . C
H21 .1428 .5070 .6936 .015 Uiso calc R 1 . . H
C3 .13079(12) .68970(12) .69331(11) .0126(2) Uani d . 1 . . C
H31 .1722 .7553 .6527 .015 Uiso calc R 1 . . H
C4 .14706(12) .71145(12) .81268(11) .0130(2) Uani d . 1 . . C
H41 .1020 .6480 .8532 .016 Uiso calc R 1 . . H
C5 .28928(12) .70890(11) .84004(11) .0126(2) Uani d . 1 . . C
H51 .3358 .7636 .7910 .015 Uiso calc R 1 . . H
C6 .32472(13) .73851(12) .95304(11) .0150(2) Uani d . 1 . . C
H61 .4176 .7258 .9636 .018 Uiso calc R 1 . . H
H62 .3059 .8226 .9672 .018 Uiso calc R 1 . . H
C7 .53425(12) .59712(12) .61643(10) .0130(2) Uani d . 1 . . C
C8 .62703(13) .70183(12) .62588(10) .0140(2) Uani d . 1 . . C
H81 .7041 .6882 .5803 .017 Uiso calc R 1 . . H
C9 .66303(12) .69288(12) .74317(11) .0139(2) Uani d . 1 . . C
H91 .5894 .7227 .7863 .017 Uiso calc R 1 . . H
C10 .67296(12) .55990(12) .76016(11) .0142(2) Uani d . 1 . . C
H101 .7624 .5343 .7438 .017 Uiso calc R 1 . . H
C11 .63917(13) .51978(12) .87146(11) .0167(3) Uani d . 1 . . C
H111 .6825 .5715 .9237 .020 Uiso calc R 1 . . H
H112 .5457 .5278 .8821 .020 Uiso calc R 1 . . H
C12 .51439(14) .54320(13) .50676(11) .0170(3) Uani d . 1 . . C
H121 .5986 .5323 .4721 .020 Uiso calc R 1 . . H
H122 .4745 .4646 .5148 .020 Uiso calc R 1 . . H

loop_
_atom_site_aniso_label
_atom_site_aniso_U_11
_atom_site_aniso_U_22
_atom_site_aniso_U_33
_atom_site_aniso_U_12
_atom_site_aniso_U_13
_atom_site_aniso_U_23
Br .01467(6) .01764(6) .01921(6) .00421(5) .00149(5) -.00148(5)
O1 .0104(4) .0124(4) .0161(4) .0004(3) .0030(3) .0007(4)
O2 .0193(5) .0153(4) .0121(4) .0010(4) -.0023(4) -.0015(3)
O3 .0095(4) .0237(5) .0187(5) .0009(3) -.0024(3) .0020(4)
O5 .0142(4) .0139(4) .0116(4) .0029(4) -.0013(3) -.0008(3)
O6 .0235(5) .0183(5) .0114(4) -.0012(4) .0001(4) .0004(3)
O8 .0174(4) .0156(4) .0239(5) .0008(4) .0062(4) .0052(4)
O9 .0131(4) .0227(5) .0187(5) -.0042(4) .0016(4) -.0057(4)
O10 .0144(4) .0133(4) .0153(4) .0016(4) -.0039(3) -.0021(3)
O11 .0161(5) .0174(5) .0296(5) .0010(4) -.0021(4) .0046(4)
O12 .0160(4) .0300(6) .0147(4) -.0019(4) -.0010(4) .0043(4)
C1 .0124(5) .0120(5) .0123(6) -.0003(4) -.0004(4) -.0001(4)
C2 .0117(5) .0140(6) .0125(6) -.0009(4) -.0012(4) -.0004(4)
C3 .0093(5) .0145(6) .0140(5) -.0001(4) -.0003(4) .0011(5)
C4 .0119(5) .0131(6) .0140(5) .0019(4) .0014(4) .0002(4)
C5 .0113(5) .0124(5) .0142(6) .0007(4) .0002(5) .0000(5)
C6 .0142(6) .0162(6) .0145(6) -.0011(5) -.0006(5) -.0001(5)
C7 .0114(5) .0142(5) .0132(5) .0031(4) .0014(4) .0002(4)
C8 .0123(5) .0150(6) .0145(6) .0000(5) .0015(4) -.0004(4)
C9 .0103(5) .0164(6) .0151(6) -.0018(5) .0009(4) -.0018(5)
C10 .0111(5) .0156(6) .0158(6) -.0005(5) -.0014(4) -.0025(5)
C11 .0161(6) .0174(6) .0166(6) .0013(5) -.0014(5) -.0002(5)
C12 .0169(6) .0191(6) .0150(6) .0004(5) .0005(5) -.0034(5)

loop_
_atom_type_symbol
_atom_type_description
_atom_type_scat_dispersion_real
_atom_type_scat_dispersion_imag
_atom_type_scat_source
C C .0033 .0016
; International Tables for Crystallography (1992).
Vol. C, Tables 4.2.6.8 and 6.1.1.4
;
H H .0000 .0000
; International Tables for Crystallography (1992).
Vol. C, Tables 4.2.6.8 and 6.1.1.4
;
Br Br -.2901 2.4595
; International Tables for Crystallography (1992).
Vol. C, Tables 4.2.6.8 and 6.1.1.4
;
O O .0106 .0060
; International Tables for Crystallography (1992).
Vol. C, Tables 4.2.6.8 and 6.1.1.4
;

loop_
_geom_angle_atom_site_label_1
_geom_angle_atom_site_label_2
_geom_angle_atom_site_label_3
_geom_angle
C1 O1 C7 118.63(10)
C2 O2 H2 109.5
C3 O3 H3 109.5
C1 O5 C5 112.09(10)
C6 O6 H6 109.5
C8 O8 H8 109.5
C9 O9 H9 109.5
C7 O10 C10 110.35(10)
C11 O11 H11 109.5
C12 O12 H12 109.5
O1 C1 O5 109.67(10)
O1 C1 C2 109.27(10)
O5 C1 C2 110.10(10)
O1 C1 H1 109.3
O5 C1 H1 109.3
C2 C1 H1 109.3
O2 C2 C3 108.13(10)
O2 C2 C1 109.95(10)
C3 C2 C1 113.02(11)
O2 C2 H21 108.5
C3 C2 H21 108.5
C1 C2 H21 108.5
O3 C3 C4 111.22(10)
O3 C3 C2 108.73(11)
C4 C3 C2 108.72(11)
O3 C3 H31 109.4
C4 C3 H31 109.4
C2 C3 H31 109.4
C5 C4 C3 109.03(10)
C5 C4 Br 110.60(9)
C3 C4 Br 109.26(9)
C5 C4 H41 109.3
C3 C4 H41 109.3
Br C4 H41 109.3
O5 C5 C6 107.22(10)
O5 C5 C4 106.28(10)
C6 C5 C4 116.61(11)
O5 C5 H51 108.8
C6 C5 H51 108.8
C4 C5 H51 108.8
O6 C6 C5 110.27(11)
O6 C6 H61 109.6
C5 C6 H61 109.6
O6 C6 H62 109.6
C5 C6 H62 109.6
H61 C6 H62 108.1
O10 C7 O1 113.00(10)
O10 C7 C12 106.94(11)
O1 C7 C12 109.03(10)
O10 C7 C8 105.12(10)
O1 C7 C8 105.08(10)
C12 C7 C8 117.81(11)
O8 C8 C9 112.23(11)
O8 C8 C7 113.57(11)
C9 C8 C7 100.30(10)
O8 C8 H81 110.1
C9 C8 H81 110.1
C7 C8 H81 110.1
O9 C9 C8 115.74(11)
O9 C9 C10 113.82(11)
C8 C9 C10 102.58(11)
O9 C9 H91 108.1
C8 C9 H91 108.1
C10 C9 H91 108.1
O10 C10 C11 111.19(11)
O10 C10 C9 105.03(10)
C11 C10 C9 114.25(11)
O10 C10 H101 108.7
C11 C10 H101 108.7
C9 C10 H101 108.7
O11 C11 C10 112.25(11)
O11 C11 H111 109.2
C10 C11 H111 109.2
O11 C11 H112 109.2
C10 C11 H112 109.2
H111 C11 H112 107.9
O12 C12 C7 112.36(11)
O12 C12 H121 109.1
C7 C12 H121 109.1
O12 C12 H122 109.1
C7 C12 H122 109.1
H121 C12 H122 107.9

loop_
_geom_bond_atom_site_label_1
_geom_bond_atom_site_label_2
_geom_bond_site_symmetry_2
_geom_bond_distance
_geom_bond_publ_flag
Br C4 . 1.9557(13) ?
O1 C1 . 1.4124(15) ?
O1 C7 . 1.4369(15) ?
O2 C2 . 1.4326(15) ?
O2 H2 . .84 ?
O3 C3 . 1.4300(15) ?
O3 H3 . .84 ?
O5 C1 . 1.4172(15) ?
O5 C5 . 1.4427(15) ?
O6 C6 . 1.4284(16) ?
O6 H6 . .84 ?
O8 C8 . 1.4114(16) ?
O8 H8 . .84 ?
O9 C9 . 1.4218(16) ?
O9 H9 . .84 ?
O10 C7 . 1.4089(16) ?
O10 C10 . 1.4581(16) ?
O11 C11 . 1.4211(17) ?
O11 H11 . .84 ?
O12 C12 . 1.4211(17) ?
O12 H12 . .84 ?
C1 C2 . 1.5402(17) ?
C1 H1 . 1.00 ?
C2 C3 . 1.5301(18) ?
C2 H21 . 1.00 ?
C3 C4 . 1.5290(19) ?
C3 H31 . 1.00 ?
C4 C5 . 1.5258(17) ?
C4 H41 . 1.00 ?
C5 C6 . 1.5048(18) ?
C5 H51 . 1.00 ?
C6 H61 . .99 ?
C6 H62 . .99 ?
C7 C12 . 1.5214(19) ?
C7 C8 . 1.5381(19) ?
C8 C9 . 1.5238(19) ?
C8 H81 . 1.00 ?
C9 C10 . 1.5274(19) ?
C9 H91 . 1.00 ?
C10 C11 . 1.5120(19) ?
C10 H101 . 1.00 ?
C11 H111 . .99 ?
C11 H112 . .99 ?
C12 H121 . .99 ?
C12 H122 . .99 ?

loop_
_geom_hbond_atom_site_label_D
_geom_hbond_atom_site_label_H
_geom_hbond_atom_site_label_A
_geom_hbond_site_symmetry_A
_geom_hbond_distance_DH
_geom_hbond_distance_HA
_geom_hbond_distance_DA
_geom_hbond_angle_DHA
_geom_hbond_publ_flag
O2 H2 O6 2_564 .84 1.85 2.6708(14) 166 yes
O3 H3 O12 3_466 .84 1.92 2.7362(14) 165 yes
O6 H6 O9 3_467 .84 1.84 2.6723(14) 173 yes
O8 H8 O2 3_566 .84 1.90 2.7287(14) 171 yes
O9 H9 O3 1_655 .84 2.01 2.8410(14) 170 yes
O11 H11 O8 4_646 .84 1.97 2.7692(15) 160 yes
O12 H12 O2 . .84 2.09 2.8953(15) 160 yes

loop_
_geom_torsion_atom_site_label_1
_geom_torsion_atom_site_label_2
_geom_torsion_atom_site_label_3
_geom_torsion_atom_site_label_4
_geom_torsion
C7 O1 C1 O5 107.31(11)
C7 O1 C1 C2 -131.92(11)
C5 O5 C1 O1 59.51(12)
C5 O5 C1 C2 -60.75(13)
O1 C1 C2 O2 50.44(13)
O5 C1 C2 O2 170.95(10)
O1 C1 C2 C3 -70.49(13)
O5 C1 C2 C3 50.02(14)
O2 C2 C3 O3 68.45(12)
C1 C2 C3 O3 -169.60(10)
O2 C2 C3 C4 -170.32(10)
C1 C2 C3 C4 -48.37(14)
O3 C3 C4 C5 175.75(11)
C2 C3 C4 C5 56.06(13)
O3 C3 C4 Br -63.26(12)
C2 C3 C4 Br 177.05(8)
C1 O5 C5 C6 -165.74(10)
C1 O5 C5 C4 68.88(12)
C3 C4 C5 O5 -65.39(13)
Br C4 C5 O5 174.44(8)
C3 C4 C5 C6 175.18(11)
Br C4 C5 C6 55.02(13)
O5 C5 C6 O6 -65.69(13)
C4 C5 C6 O6 53.23(15)
C10 O10 C7 O1 -92.44(12)
C10 O10 C7 C12 147.59(11)
C10 O10 C7 C8 21.61(13)
C1 O1 C7 O10 -32.23(15)
C1 O1 C7 C12 86.54(13)
C1 O1 C7 C8 -146.31(10)
O10 C7 C8 O8 -157.59(10)
O1 C7 C8 O8 -38.11(13)
C12 C7 C8 O8 83.48(14)
O10 C7 C8 C9 -37.67(12)
O1 C7 C8 C9 81.81(11)
C12 C7 C8 C9 -156.60(11)
O8 C8 C9 O9 -75.77(14)
C7 C8 C9 O9 163.35(11)
O8 C8 C9 C10 159.69(11)
C7 C8 C9 C10 38.80(12)
C7 O10 C10 C11 127.72(11)
C7 O10 C10 C9 3.65(14)
O9 C9 C10 O10 -153.20(10)
C8 C9 C10 O10 -27.39(13)
O9 C9 C10 C11 84.70(14)
C8 C9 C10 C11 -149.50(11)
O10 C10 C11 O11 73.99(14)
C9 C10 C11 O11 -167.34(11)
O10 C7 C12 O12 166.64(11)
O1 C7 C12 O12 44.15(14)
C8 C7 C12 O12 -75.39(15)

loop_
_cod_related_entry_id
_cod_related_entry_database
_cod_related_entry_code
1 ChemSpider 9265919
